data_2236501
loop_
_publ_author_name
'Belay, Yonas H.'
'Kinfe, Henok H.'
'Muller, Alfred'

_publ_section_title
;
 <i>N</i>-[4-(2-Propyn-1-yloxy)phenyl]acetamide
;
_journal_coeditor_code NC2291
_journal_issue 11
_journal_name_full 'Acta Crystallographica Section E'
_journal_page_first o3072
_journal_paper_doi 10.1107/S1600536812041207
_journal_volume 68
_journal_year 2012
_chemical_formula_iupac 'C11 H11 N O2'
_chemical_formula_moiety 'C11 H11 N O2'
_chemical_formula_sum 'C11 H11 N O2'
_chemical_formula_weight 189.21
_chemical_name_systematic
;
<i>N</i>-[4-(2-Propyn-1-yloxy)phenyl]acetamide
;
_space_group_IT_number 14
_symmetry_cell_setting monoclinic
_symmetry_space_group_name_Hall '-P 2ybc'
_symmetry_space_group_name_H-M 'P 1 21/c 1'
_atom_sites_solution_hydrogens geom
_atom_sites_solution_primary direct
_atom_sites_solution_secondary difmap
_audit_creation_method 'WinGX routine CIF_UPDATE'
_cell_angle_alpha 90
_cell_angle_beta 99.441(4)
_cell_angle_gamma 90
_cell_formula_units_Z 4
_cell_length_a 13.973(2)
_cell_length_b 9.1794(13)
_cell_length_c 7.5105(11)
_cell_measurement_reflns_used 3099
_cell_measurement_temperature 100(2)
_cell_measurement_theta_max 28.42
_cell_measurement_theta_min 2.67
_cell_volume 950.3(2)
_computing_cell_refinement 'SAINT (Bruker, 2008)'
_computing_data_collection 'APEX2 (Bruker, 2011)'
_computing_data_reduction 'SAINT and XPREP (Bruker, 2008)'
_computing_molecular_graphics 'DIAMOND (Brandenburg & Putz, 2005)'
_computing_publication_material 'WinGX (Farrugia, 1999)'
_computing_structure_refinement 'SHELXL97 (Sheldrick, 2008)'
_computing_structure_solution 'SIR97 (Altomare <i>et al.</i>, 1999)'
_diffrn_ambient_temperature 100(2)
_diffrn_detector_area_resol_mean 8.4
_diffrn_measured_fraction_theta_full 0.993
_diffrn_measured_fraction_theta_max 0.993
_diffrn_measurement_device_type 'Bruker APEX DUO 4K CCD'
_diffrn_measurement_method '\f and \w scans'
_diffrn_radiation_monochromator graphite
_diffrn_radiation_type MoK\a
_diffrn_radiation_wavelength 0.71073
_diffrn_reflns_av_R_equivalents 0.0181
_diffrn_reflns_limit_h_max 18
_diffrn_reflns_limit_h_min -18
_diffrn_reflns_limit_k_max 11
_diffrn_reflns_limit_k_min -12
_diffrn_reflns_limit_l_max 10
_diffrn_reflns_limit_l_min -10
_diffrn_reflns_number 6753
_diffrn_reflns_theta_full 28.47
_diffrn_reflns_theta_max 28.47
_diffrn_reflns_theta_min 2.67
_diffrn_standards_decay_% 0
_diffrn_standards_interval_count 0
_diffrn_standards_interval_time 0
_diffrn_standards_number 0
_exptl_absorpt_coefficient_mu 0.092
_exptl_absorpt_correction_T_max 0.981
_exptl_absorpt_correction_T_min 0.969
_exptl_absorpt_correction_type multi-scan
_exptl_absorpt_process_details
;
(SADABS; Bruker, 2008)
;
_exptl_crystal_colour 'pale yellow'
_exptl_crystal_density_diffrn 1.323
_exptl_crystal_density_method 'not measured'
_exptl_crystal_description block
_exptl_crystal_F_000 400
_exptl_crystal_size_max 0.3
_exptl_crystal_size_mid 0.26
_exptl_crystal_size_min 0.23
_refine_diff_density_max 0.282
_refine_diff_density_min -0.243
_refine_ls_extinction_method none
_refine_ls_goodness_of_fit_ref 1.035
_refine_ls_hydrogen_treatment mixed
_refine_ls_matrix_type full
_refine_ls_number_parameters 131
_refine_ls_number_reflns 2388
_refine_ls_number_restraints 0
_refine_ls_restrained_S_all 1.035
_refine_ls_R_factor_all 0.0421
_refine_ls_R_factor_gt 0.0367
_refine_ls_shift/su_max 0
_refine_ls_shift/su_mean 0
_refine_ls_structure_factor_coef Fsqd
_refine_ls_weighting_details 'calc w=1/[\s^2^(Fo^2^)+(0.0509P)^2^+0.3049P] where P=(Fo^2^+2Fc^2^)/3'
_refine_ls_weighting_scheme calc
_refine_ls_wR_factor_ref 0.0998
_reflns_number_gt 2103
_reflns_number_total 2388
_reflns_threshold_expression >2sigma(I)
_cod_data_source_file nc2291.cif
_cod_data_source_block I
_cod_original_sg_symbol_H-M 'P 21/c'
_cod_database_code 2236501
_cod_database_fobs_code 2236501

loop_
_symmetry_equiv_pos_as_xyz
'x, y, z'
'-x, y+1/2, -z+1/2'
'-x, -y, -z'
'x, -y-1/2, z-1/2'

loop_
_atom_site_type_symbol
_atom_site_label
_atom_site_fract_x
_atom_site_fract_y
_atom_site_fract_z
_atom_site_U_iso_or_equiv
_atom_site_adp_type
_atom_site_calc_flag
_atom_site_refinement_flags
_atom_site_occupancy
O O1 0.44065(5) 0.09706(8) 0.16260(10) 0.01982(18) Uani d . 1
O O2 -0.00853(5) 0.27539(8) -0.14889(10) 0.02019(18) Uani d . 1
N N1 0.05791(6) 0.05346(9) -0.18684(12) 0.01555(19) Uani d . 1
C C1 0.63468(9) 0.09825(14) 0.49415(17) 0.0288(3) Uani d . 1
H H1A 0.6943 0.0641 0.5601 0.035 Uiso calc R 1
C C2 0.56036(8) 0.14084(12) 0.41199(15) 0.0215(2) Uani d . 1
C C3 0.46720(8) 0.19131(12) 0.31532(14) 0.0202(2) Uani d . 1
H H3A 0.4174 0.1874 0.395 0.024 Uiso calc R 1
H H3B 0.4726 0.2931 0.2748 0.024 Uiso calc R 1
C C4 0.34482(7) 0.09626(11) 0.08432(13) 0.0160(2) Uani d . 1
C C5 0.27561(7) 0.19574(11) 0.12113(13) 0.0165(2) Uani d . 1
H H5 0.2934 0.2712 0.2068 0.02 Uiso calc R 1
C C6 0.17996(7) 0.18471(11) 0.03218(13) 0.0160(2) Uani d . 1
H H6 0.1327 0.2524 0.0582 0.019 Uiso calc R 1
C C7 0.15352(7) 0.07514(10) -0.09429(13) 0.0143(2) Uani d . 1
C C8 -0.01572(7) 0.15035(11) -0.20997(13) 0.0156(2) Uani d . 1
C C9 -0.10956(7) 0.09587(11) -0.31599(14) 0.0192(2) Uani d . 1
H H9A -0.1605 0.1005 -0.2407 0.029 Uiso calc R 1
H H9B -0.1014 -0.0051 -0.353 0.029 Uiso calc R 1
H H9C -0.1279 0.1568 -0.4233 0.029 Uiso calc R 1
C C10 0.22426(7) -0.02335(11) -0.13094(14) 0.0169(2) Uani d . 1
H H10 0.207 -0.0982 -0.2177 0.02 Uiso calc R 1
C C11 0.31883(7) -0.01321(11) -0.04271(14) 0.0175(2) Uani d . 1
H H11 0.3661 -0.0809 -0.0687 0.021 Uiso calc R 1
H H1 0.0464(10) -0.0325(16) -0.2373(18) 0.021 Uiso d . 1

loop_
_atom_site_aniso_label
_atom_site_aniso_U_11
_atom_site_aniso_U_22
_atom_site_aniso_U_33
_atom_site_aniso_U_12
_atom_site_aniso_U_13
_atom_site_aniso_U_23
O1 0.0138(4) 0.0255(4) 0.0184(4) 0.0032(3) -0.0024(3) -0.0051(3)
O2 0.0192(4) 0.0149(3) 0.0248(4) 0.0026(3) -0.0015(3) -0.0008(3)
N1 0.0139(4) 0.0124(4) 0.0192(4) -0.0008(3) -0.0006(3) -0.0010(3)
C1 0.0196(6) 0.0338(6) 0.0302(6) -0.0025(5) -0.0039(5) 0.0011(5)
C2 0.0192(5) 0.0236(5) 0.0211(5) -0.0036(4) 0.0014(4) -0.0027(4)
C3 0.0190(5) 0.0213(5) 0.0189(5) 0.0002(4) -0.0010(4) -0.0032(4)
C4 0.0136(5) 0.0190(5) 0.0148(4) 0.0012(4) 0.0000(4) 0.0021(3)
C5 0.0168(5) 0.0165(4) 0.0154(4) 0.0005(4) 0.0003(4) -0.0022(3)
C6 0.0162(5) 0.0150(4) 0.0168(5) 0.0020(4) 0.0022(4) 0.0000(3)
C7 0.0140(5) 0.0138(4) 0.0146(4) -0.0001(3) 0.0007(3) 0.0027(3)
C8 0.0146(5) 0.0156(4) 0.0162(4) -0.0001(3) 0.0014(4) 0.0032(3)
C9 0.0147(5) 0.0184(5) 0.0234(5) -0.0007(4) -0.0006(4) 0.0018(4)
C10 0.0181(5) 0.0139(4) 0.0179(5) 0.0004(4) 0.0006(4) -0.0017(3)
C11 0.0171(5) 0.0159(4) 0.0191(5) 0.0040(4) 0.0016(4) -0.0002(4)

loop_
_atom_type_symbol
_atom_type_description
_atom_type_scat_dispersion_real
_atom_type_scat_dispersion_imag
_atom_type_scat_source
C C 0.0033 0.0016 'International Tables Vol C Tables 4.2.6.8 and 6.1.1.4'
H H 0 0 'International Tables Vol C Tables 4.2.6.8 and 6.1.1.4'
N N 0.0061 0.0033 'International Tables Vol C Tables 4.2.6.8 and 6.1.1.4'
O O 0.0106 0.006 'International Tables Vol C Tables 4.2.6.8 and 6.1.1.4'

loop_
_geom_angle_atom_site_label_1
_geom_angle_atom_site_label_2
_geom_angle_atom_site_label_3
_geom_angle
C4 O1 C3 116.86(8)
C8 N1 C7 127.50(9)
C8 N1 H1 117.0(9)
C7 N1 H1 115.5(9)
C2 C1 H1A 180
C1 C2 C3 178.14(12)
O1 C3 C2 107.39(8)
O1 C3 H3A 110.2
C2 C3 H3A 110.2
O1 C3 H3B 110.2
C2 C3 H3B 110.2
H3A C3 H3B 108.5
O1 C4 C5 124.98(9)
O1 C4 C11 115.11(9)
C5 C4 C11 119.90(9)
C4 C5 C6 119.98(9)
C4 C5 H5 120
C6 C5 H5 120
C7 C6 C5 120.34(9)
C7 C6 H6 119.8
C5 C6 H6 119.8
C6 C7 C10 118.96(9)
C6 C7 N1 124.10(9)
C10 C7 N1 116.92(9)
O2 C8 N1 123.46(9)
O2 C8 C9 121.13(9)
N1 C8 C9 115.41(9)
C8 C9 H9A 109.5
C8 C9 H9B 109.5
H9A C9 H9B 109.5
C8 C9 H9C 109.5
H9A C9 H9C 109.5
H9B C9 H9C 109.5
C11 C10 C7 120.87(9)
C11 C10 H10 119.6
C7 C10 H10 119.6
C10 C11 C4 119.94(9)
C10 C11 H11 120
C4 C11 H11 120

loop_
_geom_bond_atom_site_label_1
_geom_bond_atom_site_label_2
_geom_bond_distance
O1 C4 1.3713(12)
O1 C3 1.4360(12)
O2 C8 1.2340(12)
N1 C8 1.3495(13)
N1 C7 1.4152(13)
N1 H1 0.879(14)
C1 C2 1.1840(17)
C1 H1A 0.95
C2 C3 1.4582(15)
C3 H3A 0.99
C3 H3B 0.99
C4 C5 1.3903(14)
C4 C11 1.3922(14)
C5 C6 1.3965(14)
C5 H5 0.95
C6 C7 1.3911(13)
C6 H6 0.95
C7 C10 1.3999(14)
C8 C9 1.5036(14)
C9 H9A 0.98
C9 H9B 0.98
C9 H9C 0.98
C10 C11 1.3807(14)
C10 H10 0.95
C11 H11 0.95

loop_
_geom_hbond_atom_site_label_D
_geom_hbond_atom_site_label_H
_geom_hbond_atom_site_label_A
_geom_hbond_site_symmetry_A
_geom_hbond_distance_DH
_geom_hbond_distance_HA
_geom_hbond_distance_DA
_geom_hbond_angle_DHA
_geom_hbond_publ_flag
N1 H1 O2 2_544 0.879(14) 1.993(14) 2.8695(11) 175.2(13) y
C6 H6 O2 . 0.95 2.31 2.8816(13) 117.8 ?
C9 H9B O2 2_544 0.98 2.53 3.4043(14) 148.2 y
C5 H5 Cg1 4_555 0.95 2.69 3.5171(12) 146 y
C9 H9A Cg1 3_555 0.98 2.94 3.7373(12) 139 y

loop_
_geom_torsion_atom_site_label_1
_geom_torsion_atom_site_label_2
_geom_torsion_atom_site_label_3
_geom_torsion_atom_site_label_4
_geom_torsion
C4 O1 C3 C2 161.20(9)
C3 O1 C4 C5 11.37(14)
C3 O1 C4 C11 -169.65(9)
O1 C4 C5 C6 179.65(9)
C11 C4 C5 C6 0.72(15)
C4 C5 C6 C7 -0.44(15)
C5 C6 C7 C10 -0.12(14)
C5 C6 C7 N1 178.15(9)
C8 N1 C7 C6 19.69(15)
C8 N1 C7 C10 -162.01(10)
C7 N1 C8 O2 -0.68(16)
C7 N1 C8 C9 179.68(9)
C6 C7 C10 C11 0.40(15)
N1 C7 C10 C11 -177.99(9)
C7 C10 C11 C4 -0.13(15)
O1 C4 C11 C10 -179.47(9)
C5 C4 C11 C10 -0.44(15)

loop_
_cod_related_entry_id
_cod_related_entry_database
_cod_related_entry_code
1 ChemSpider 30658132
